data_4337645
loop_
_publ_author_name
'Mariappan, Kadarkaraisamy'
'Alaparthi, Madhubabu'
'Caple, Gerald'
'Balasubramanian, Vinothini'
'Hoffman, Mariah M.'
'Hudspeth, Mikaela'
'Sykes, Andrew G.'

_publ_section_title
;
 Selective Fluorescence Sensing of Copper(II) and Water via Competing
 Imine Hydrolysis and Alcohol Oxidation Pathways Sensitive to Water
 Content in Aqueous Acetonitrile Mixtures.
;
_journal_issue 6
_journal_name_full 'Inorganic chemistry'
_journal_page_first 2953
_journal_page_last 2962
_journal_paper_doi 10.1021/ic402723c
_journal_volume 53
_journal_year 2014
_chemical_formula_moiety 'C28 H26 N4 O10'
_chemical_formula_sum 'C28 H26 N4 O10'
_chemical_formula_weight 578.53
_chemical_name_common 1,8-AQ.3Aniline
_chemical_name_systematic
;
 ?
;
_space_group_IT_number 7
_symmetry_cell_setting monoclinic
_symmetry_space_group_name_Hall 'P -2yc'
_symmetry_space_group_name_H-M 'P 1 c 1'
_atom_sites_solution_hydrogens geom
_atom_sites_solution_primary direct
_atom_sites_solution_secondary difmap
_audit_creation_method SHELXL-97
_cell_angle_alpha 90.00
_cell_angle_beta 94.249(2)
_cell_angle_gamma 90.00
_cell_formula_units_Z 4
_cell_length_a 11.8044(19)
_cell_length_b 15.699(3)
_cell_length_c 14.329(2)
_cell_measurement_reflns_used 8407
_cell_measurement_temperature 295(2)
_cell_measurement_theta_max 24.41
_cell_measurement_theta_min 2.16
_cell_volume 2648.1(8)
_computing_cell_refinement 'Bruker SAINT (Bruker, 2006)'
_computing_data_collection 'Bruker APEXII (Bruker, 2006)'
_computing_data_reduction 'Bruker SAINT (Bruker, 2006)'
_computing_molecular_graphics 'Ortep-3(Farrugia, 1997)'
_computing_publication_material 'WinGX(Farrugia, 1999)'
_computing_structure_refinement 'SHELXL-97 (Sheldrick, 1997a)'
_computing_structure_solution SIR92
_diffrn_ambient_temperature 295(2)
_diffrn_measured_fraction_theta_full 1.000
_diffrn_measured_fraction_theta_max 1.000
_diffrn_measurement_device_type 'CCD area detector'
_diffrn_measurement_method 'phi and omega scans'
_diffrn_radiation_monochromator graphite
_diffrn_radiation_source 'fine-focus sealed tube'
_diffrn_radiation_type MoK\a
_diffrn_radiation_wavelength 0.71073
_diffrn_reflns_av_R_equivalents 0.0279
_diffrn_reflns_av_sigmaI/netI 0.0335
_diffrn_reflns_limit_h_max 14
_diffrn_reflns_limit_h_min -13
_diffrn_reflns_limit_k_max 18
_diffrn_reflns_limit_k_min -18
_diffrn_reflns_limit_l_max 16
_diffrn_reflns_limit_l_min -17
_diffrn_reflns_number 25562
_diffrn_reflns_theta_full 25.00
_diffrn_reflns_theta_max 25.00
_diffrn_reflns_theta_min 1.73
_diffrn_standards_decay_% 0
_diffrn_standards_interval_count 0
_diffrn_standards_interval_time 0
_diffrn_standards_number 0
_exptl_absorpt_coefficient_mu 0.112
_exptl_absorpt_correction_T_max 0.9704
_exptl_absorpt_correction_T_min 0.9513
_exptl_absorpt_correction_type multi-scan
_exptl_absorpt_process_details SADABS
_exptl_crystal_colour red
_exptl_crystal_density_diffrn 1.451
_exptl_crystal_density_method 'not measured'
_exptl_crystal_description block
_exptl_crystal_F_000 1208
_exptl_crystal_size_max 0.45
_exptl_crystal_size_mid 0.27
_exptl_crystal_size_min 0.27
_refine_diff_density_max 0.297
_refine_diff_density_min -0.182
_refine_diff_density_rms 0.034
_refine_ls_abs_structure_details 'Flack H D (1983), Acta Cryst. A39, 876-881'
_refine_ls_abs_structure_Flack 2.5(18)
_refine_ls_extinction_method none
_refine_ls_goodness_of_fit_ref 1.023
_refine_ls_hydrogen_treatment mixed
_refine_ls_matrix_type full
_refine_ls_number_parameters 765
_refine_ls_number_reflns 4665
_refine_ls_number_restraints 5
_refine_ls_restrained_S_all 1.025
_refine_ls_R_factor_all 0.0890
_refine_ls_R_factor_gt 0.0470
_refine_ls_shift/su_max 0.000
_refine_ls_shift/su_mean 0.000
_refine_ls_structure_factor_coef Fsqd
_refine_ls_weighting_details 'calc w=1/[\s^2^(Fo^2^)+(0.0615P)^2^+0.5528P] where P=(Fo^2^+2Fc^2^)/3'
_refine_ls_weighting_scheme calc
_refine_ls_wR_factor_gt 0.1148
_refine_ls_wR_factor_ref 0.1408
_reflns_number_gt 3123
_reflns_number_total 4665
_reflns_threshold_expression >2sigma(I)
_cod_data_source_file ic402723c_si_001.cif
_cod_data_source_block 09088
_cod_depositor_comments
;
The following automatic conversions were performed:

'_symmetry_cell_setting' value 'Monoclinic' changed to 'monoclinic'
according to
/usr/data/users/saulius/crontab/automatic-downloads/current/ACS/lib/dictionaries/cif_core.dic
dictionary named 'cif_core.dic' version 2.4.2 from 2011-04-26.

Automatic conversion script
Id: cif_fix_values 2281 2013-09-26 08:29:07Z andrius 
;
_cod_original_cell_volume 2648.1(7)
_cod_original_sg_symbol_H-M 'P c'
_cod_database_code 4337645

loop_
_symmetry_equiv_pos_as_xyz
'x, y, z'
'x, -y, z+1/2'

loop_
_atom_site_label
_atom_site_type_symbol
_atom_site_fract_x
_atom_site_fract_y
_atom_site_fract_z
_atom_site_U_iso_or_equiv
_atom_site_adp_type
_atom_site_occupancy
_atom_site_symmetry_multiplicity
_atom_site_calc_flag
_atom_site_refinement_flags
C1 C -0.8714(7) -0.1434(5) 0.0115(5) 0.072(2) Uani 1 1 d .
C2 C -0.9372(9) -0.0782(5) -0.0311(5) 0.093(3) Uani 1 1 d .
H2 H -0.9038 -0.0263 -0.0443 0.112 Uiso 1 1 calc R
C3 C -1.0503(9) -0.0906(8) -0.0534(7) 0.115(4) Uani 1 1 d .
H3 H -1.0936 -0.0477 -0.0832 0.137 Uiso 1 1 calc R
C4 C -1.1017(7) -0.1684(8) -0.0314(6) 0.102(3) Uani 1 1 d .
H4 H -1.1792 -0.1761 -0.0455 0.122 Uiso 1 1 calc R
C5 C -1.0393(7) -0.2318(6) 0.0099(5) 0.077(2) Uani 1 1 d .
C6 C -1.0963(7) -0.3112(7) 0.0382(7) 0.101(3) Uani 1 1 d .
C7 C -1.0319(7) -0.3628(5) 0.1090(6) 0.077(2) Uani 1 1 d .
C8 C -1.0918(7) -0.4242(6) 0.1627(7) 0.100(3) Uani 1 1 d .
H8 H -1.1696 -0.4322 0.1504 0.121 Uiso 1 1 calc R
C9 C -1.0349(9) -0.4691(6) 0.2298(6) 0.097(3) Uani 1 1 d .
H9 H -1.0740 -0.5071 0.2656 0.117 Uiso 1 1 calc R
C10 C -0.9253(8) -0.4606(5) 0.2462(6) 0.096(3) Uani 1 1 d .
H10 H -0.8884 -0.4935 0.2931 0.115 Uiso 1 1 calc R
C11 C -0.8613(7) -0.4047(5) 0.1964(5) 0.068(2) Uani 1 1 d .
C12 C -0.9192(6) -0.3555(5) 0.1225(5) 0.069(2) Uani 1 1 d .
C13 C -0.8600(5) -0.2965(4) 0.0593(4) 0.0564(17) Uani 1 1 d .
C14 C -0.9216(6) -0.2241(5) 0.0288(5) 0.0636(19) Uani 1 1 d .
C15 C -0.7001(7) -0.0588(5) 0.0269(6) 0.076(2) Uani 1 1 d .
H15A H -0.7336 -0.0116 0.0588 0.091 Uiso 1 1 calc R
H15B H -0.7037 -0.0460 -0.0395 0.091 Uiso 1 1 calc R
C16 C -0.5837(8) -0.0704(4) 0.0623(6) 0.081(2) Uani 1 1 d .
H16A H -0.5436 -0.0166 0.0604 0.098 Uiso 1 1 calc R
H16B H -0.5813 -0.0892 0.1269 0.098 Uiso 1 1 calc R
C17 C -0.4093(8) -0.1341(7) 0.0232(6) 0.100(3) Uani 1 1 d .
H17A H -0.3794 -0.1689 -0.0253 0.120 Uiso 1 1 calc R
H17B H -0.3812 -0.0767 0.0156 0.120 Uiso 1 1 calc R
C18 C -0.3645(7) -0.1649(6) 0.1103(5) 0.097(3) Uani 1 1 d .
H18A H -0.2830 -0.1561 0.1130 0.117 Uiso 1 1 calc R
H18B H -0.3934 -0.1286 0.1579 0.117 Uiso 1 1 calc R
C19 C -0.4285(15) -0.2738(8) 0.1946(11) 0.256(9) Uani 1 1 d .
H19A H -0.5086 -0.2640 0.1782 0.307 Uiso 1 1 calc R
H19B H -0.4087 -0.2391 0.2495 0.307 Uiso 1 1 calc R
C20 C -0.4198(11) -0.3564(10) 0.2240(11) 0.198(6) Uani 1 1 d .
H20A H -0.3692 -0.3857 0.1844 0.238 Uiso 1 1 calc R
H20B H -0.3835 -0.3565 0.2870 0.238 Uiso 1 1 calc R
C21 C -0.5759(9) -0.3781(7) 0.3020(7) 0.116(3) Uani 1 1 d .
H21A H -0.5868 -0.3168 0.3020 0.139 Uiso 1 1 calc R
H21B H -0.5339 -0.3944 0.3601 0.139 Uiso 1 1 calc R
C22 C -0.6876(9) -0.4232(7) 0.2913(6) 0.115(3) Uani 1 1 d .
H22A H -0.6751 -0.4840 0.2861 0.139 Uiso 1 1 calc R
H22B H -0.7293 -0.4131 0.3461 0.139 Uiso 1 1 calc R
C23 C -0.6194(5) -0.3128(4) -0.0722(4) 0.0481(15) Uani 1 1 d .
C24 C -0.5613(6) -0.3810(4) -0.0270(5) 0.0584(17) Uani 1 1 d .
H24 H -0.5898 -0.4070 0.0247 0.070 Uiso 1 1 calc R
C25 C -0.4622(6) -0.4085(4) -0.0601(5) 0.0634(18) Uani 1 1 d .
H25 H -0.4253 -0.4552 -0.0320 0.076 Uiso 1 1 calc R
C26 C -0.4168(5) -0.3704(4) -0.1316(4) 0.0512(15) Uani 1 1 d .
C27 C -0.4674(5) -0.3012(4) -0.1758(4) 0.0539(16) Uani 1 1 d .
H27 H -0.4337 -0.2740 -0.2244 0.065 Uiso 1 1 calc R
C28 C -0.5698(5) -0.2727(4) -0.1462(4) 0.0471(15) Uani 1 1 d .
C29 C -0.6704(6) -0.3580(5) -0.4551(4) 0.0583(18) Uani 1 1 d .
C30 C -0.6092(7) -0.4238(5) -0.4106(5) 0.079(2) Uani 1 1 d .
H30 H -0.6445 -0.4748 -0.3968 0.094 Uiso 1 1 calc R
C31 C -0.4935(9) -0.4119(7) -0.3869(6) 0.099(3) Uani 1 1 d .
H31 H -0.4521 -0.4549 -0.3556 0.119 Uiso 1 1 calc R
C32 C -0.4415(8) -0.3409(8) -0.4080(6) 0.100(3) Uani 1 1 d .
H32 H -0.3633 -0.3361 -0.3957 0.120 Uiso 1 1 calc R
C33 C -0.5038(6) -0.2725(6) -0.4489(5) 0.081(2) Uani 1 1 d .
C34 C -0.4444(7) -0.1942(6) -0.4782(7) 0.092(3) Uani 1 1 d .
C35 C -0.5037(7) -0.1389(6) -0.5505(7) 0.089(3) Uani 1 1 d .
C36 C -0.4425(9) -0.0846(7) -0.5997(8) 0.117(4) Uani 1 1 d .
H36 H -0.3638 -0.0828 -0.5894 0.140 Uiso 1 1 calc R
C37 C -0.4967(10) -0.0328(6) -0.6643(8) 0.140(5) Uani 1 1 d .
H37 H -0.4550 0.0078 -0.6944 0.168 Uiso 1 1 calc R
C38 C -0.6193(9) -0.0392(5) -0.6878(6) 0.091(3) Uani 1 1 d .
H38 H -0.6560 -0.0059 -0.7345 0.109 Uiso 1 1 calc R
C39 C -0.6777(7) -0.0973(5) -0.6369(6) 0.076(2) Uani 1 1 d .
C40 C -0.6253(6) -0.1465(5) -0.5693(5) 0.0593(18) Uani 1 1 d .
C41 C -0.6840(5) -0.2010(4) -0.5046(4) 0.0570(17) Uani 1 1 d .
C42 C -0.6200(6) -0.2800(5) -0.4678(4) 0.0570(17) Uani 1 1 d .
C43 C -0.8408(7) -0.4405(4) -0.4669(6) 0.077(2) Uani 1 1 d .
H43A H -0.8374 -0.4483 -0.3996 0.093 Uiso 1 1 calc R
H43B H -0.8077 -0.4901 -0.4947 0.093 Uiso 1 1 calc R
C44 C -0.9639(6) -0.4286(5) -0.5061(6) 0.079(2) Uani 1 1 d .
H44A H -0.9657 -0.4085 -0.5702 0.095 Uiso 1 1 calc R
H44B H -1.0040 -0.4825 -0.5055 0.095 Uiso 1 1 calc R
C45 C -1.1347(7) -0.3659(7) -0.4676(6) 0.098(3) Uani 1 1 d .
H45A H -1.1650 -0.3272 -0.4229 0.118 Uiso 1 1 calc R
H45B H -1.1673 -0.4218 -0.4588 0.118 Uiso 1 1 calc R
C46 C -1.1693(9) -0.3326(6) -0.5737(8) 0.159(5) Uani 1 1 d .
H46A H -1.1396 -0.3707 -0.6193 0.191 Uiso 1 1 calc R
H46B H -1.2512 -0.3294 -0.5852 0.191 Uiso 1 1 calc R
C47 C -1.1720(9) -0.2194(7) -0.6527(10) 0.271(11) Uani 1 1 d D
H47A H -1.2533 -0.2217 -0.6470 0.325 Uiso 1 1 calc R
H47B H -1.1545 -0.2527 -0.7068 0.325 Uiso 1 1 calc R
C48 C -1.1341(7) -0.1295(6) -0.6628(7) 0.111(3) Uani 1 1 d D
H48A H -1.1754 -0.1089 -0.7194 0.133 Uiso 1 1 calc R
H48B H -1.1649 -0.0990 -0.6116 0.133 Uiso 1 1 calc R
C49 C -0.9640(8) -0.1127(6) -0.7450(6) 0.098(3) Uani 1 1 d .
H49A H -1.0067 -0.0906 -0.8002 0.117 Uiso 1 1 calc R
H49B H -0.9543 -0.1735 -0.7536 0.117 Uiso 1 1 calc R
C50 C -0.8521(8) -0.0717(5) -0.7354(6) 0.093(3) Uani 1 1 d .
H50A H -0.8107 -0.0822 -0.7902 0.111 Uiso 1 1 calc R
H50B H -0.8597 -0.0107 -0.7272 0.111 Uiso 1 1 calc R
C51 C -0.9225(5) -0.1896(4) -0.3736(4) 0.0485(15) Uani 1 1 d .
C52 C -0.9815(6) -0.1215(4) -0.4156(5) 0.0656(19) Uani 1 1 d .
H52 H -0.9502 -0.0948 -0.4657 0.079 Uiso 1 1 calc R
C53 C -1.0824(6) -0.0910(4) -0.3884(5) 0.0643(19) Uani 1 1 d .
H53 H -1.1192 -0.0453 -0.4189 0.077 Uiso 1 1 calc R
C54 C -1.1291(5) -0.1323(4) -0.3112(5) 0.0600(17) Uani 1 1 d .
C55 C -1.0757(5) -0.1998(4) -0.2683(4) 0.0557(16) Uani 1 1 d .
H55 H -1.1084 -0.2272 -0.2194 0.067 Uiso 1 1 calc R
C56 C -0.9730(5) -0.2282(4) -0.2970(4) 0.0496(15) Uani 1 1 d .
N1 N -0.7671(5) -0.3278(3) 0.0296(4) 0.0584(14) Uani 1 1 d .
N2 N -0.7195(4) -0.2862(3) -0.0393(3) 0.0498(13) Uani 1 1 d .
N3 N -0.6205(5) -0.1998(3) -0.1977(4) 0.0576(14) Uani 1 1 d .
N4 N -0.3108(5) -0.4020(5) -0.1655(5) 0.0742(18) Uani 1 1 d .
N5 N -0.7767(4) -0.1719(3) -0.4735(3) 0.0525(13) Uani 1 1 d .
N6 N -0.8223(4) -0.2165(4) -0.4034(4) 0.0581(14) Uani 1 1 d .
N7 N -0.9199(5) -0.2983(4) -0.2473(3) 0.0584(14) Uani 1 1 d .
N8 N -1.2334(5) -0.0985(5) -0.2782(4) 0.0730(18) Uani 1 1 d .
O1 O -1.1947(6) -0.3216(6) 0.0044(6) 0.149(3) Uani 1 1 d .
O2 O -0.7524(5) -0.3932(3) 0.2097(4) 0.0816(16) Uani 1 1 d .
O3 O -0.5177(5) -0.4034(4) 0.2248(4) 0.0987(18) Uani 1 1 d .
O4 O -0.3816(9) -0.2448(4) 0.1357(4) 0.175(3) Uani 1 1 d .
O5 O -0.5293(5) -0.1323(3) 0.0074(4) 0.0839(16) Uani 1 1 d .
O6 O -0.7613(4) -0.1361(3) 0.0427(3) 0.0620(12) Uani 1 1 d .
O7 O -0.7128(4) -0.1722(3) -0.1743(3) 0.0674(12) Uani 1 1 d .
O8 O -0.5750(5) -0.1724(4) -0.2630(4) 0.0898(18) Uani 1 1 d .
O9 O -0.2650(5) -0.3605(5) -0.2246(4) 0.103(2) Uani 1 1 d .
O10 O -0.2738(6) -0.4674(4) -0.1317(5) 0.109(2) Uani 1 1 d .
O11 O -0.3482(5) -0.1743(6) -0.4505(5) 0.146(3) Uani 1 1 d .
O12 O -0.7949(5) -0.1095(4) -0.6541(4) 0.0814(16) Uani 1 1 d .
O13 O -1.0250(5) -0.0986(4) -0.6668(4) 0.107(2) Uani 1 1 d D
O14 O -1.1183(7) -0.2484(6) -0.5787(9) 0.253(6) Uani 1 1 d D
O15 O -1.0154(5) -0.3702(4) -0.4518(4) 0.0917(18) Uani 1 1 d .
O16 O -0.7811(4) -0.3659(3) -0.4896(3) 0.0654(12) Uani 1 1 d .
O17 O -1.2693(5) -0.0297(4) -0.3099(5) 0.106(2) Uani 1 1 d .
O18 O -1.2796(5) -0.1373(5) -0.2190(5) 0.103(2) Uani 1 1 d .
O19 O -0.9672(5) -0.3292(4) -0.1802(4) 0.0886(17) Uani 1 1 d .
O20 O -0.8299(4) -0.3282(3) -0.2709(3) 0.0675(13) Uani 1 1 d .
H98 H -0.785(5) -0.271(3) -0.382(4) 0.09(2) Uiso 1 1 d .
H99 H -0.750(3) -0.252(2) -0.068(2) 0.014(9) Uiso 1 1 d .

loop_
_atom_site_aniso_label
_atom_site_aniso_U_11
_atom_site_aniso_U_22
_atom_site_aniso_U_33
_atom_site_aniso_U_23
_atom_site_aniso_U_13
_atom_site_aniso_U_12
C1 0.091(6) 0.069(5) 0.058(5) -0.017(4) 0.022(4) 0.020(4)
C2 0.144(8) 0.076(5) 0.059(5) -0.017(4) 0.008(5) 0.044(5)
C3 0.096(7) 0.167(10) 0.079(6) -0.013(6) -0.002(5) 0.080(8)
C4 0.064(5) 0.166(10) 0.076(6) -0.045(6) 0.013(4) 0.006(6)
C5 0.068(5) 0.109(6) 0.055(4) -0.023(4) 0.002(3) 0.017(5)
C6 0.056(5) 0.154(9) 0.094(6) -0.067(6) 0.025(5) -0.038(6)
C7 0.071(5) 0.081(5) 0.080(5) -0.029(4) 0.024(4) -0.009(4)
C8 0.068(5) 0.127(7) 0.112(7) -0.057(6) 0.041(5) -0.045(5)
C9 0.110(7) 0.112(7) 0.076(5) -0.020(4) 0.044(5) -0.026(5)
C10 0.098(6) 0.099(6) 0.100(6) -0.025(5) 0.069(5) -0.035(5)
C11 0.075(5) 0.069(5) 0.065(5) -0.013(4) 0.028(4) -0.010(4)
C12 0.056(4) 0.070(5) 0.086(5) -0.035(4) 0.045(4) -0.020(4)
C13 0.054(4) 0.056(4) 0.063(4) -0.018(3) 0.027(3) -0.003(3)
C14 0.053(4) 0.077(5) 0.062(4) -0.022(3) 0.013(3) 0.005(4)
C15 0.094(6) 0.064(5) 0.074(5) 0.000(4) 0.031(4) -0.016(4)
C16 0.117(7) 0.052(4) 0.077(5) -0.009(4) 0.024(5) -0.014(4)
C17 0.090(7) 0.129(8) 0.086(6) -0.010(5) 0.039(5) -0.017(6)
C18 0.088(4) 0.136(7) 0.072(4) 0.019(4) 0.035(3) -0.013(4)
C19 0.42(2) 0.160(10) 0.197(12) 0.000(9) 0.095(14) -0.168(13)
C20 0.165(11) 0.184(12) 0.237(15) -0.031(12) -0.048(10) -0.078(10)
C21 0.112(7) 0.147(8) 0.086(6) -0.015(5) -0.014(5) 0.016(6)
C22 0.154(9) 0.153(8) 0.043(4) 0.017(5) 0.030(5) 0.008(7)
C23 0.037(3) 0.058(4) 0.051(4) -0.009(3) 0.008(3) 0.001(3)
C24 0.060(4) 0.051(4) 0.065(4) 0.009(3) 0.008(3) 0.005(3)
C25 0.068(4) 0.061(4) 0.063(4) 0.002(3) 0.017(3) 0.018(3)
C26 0.049(4) 0.062(4) 0.042(3) -0.013(3) 0.004(3) 0.006(3)
C27 0.044(4) 0.078(5) 0.041(3) -0.009(3) 0.011(3) 0.007(3)
C28 0.049(4) 0.055(4) 0.038(3) -0.002(3) 0.008(3) 0.003(3)
C29 0.052(4) 0.076(5) 0.048(4) -0.008(3) 0.008(3) 0.018(4)
C30 0.081(5) 0.092(6) 0.065(5) -0.004(4) 0.024(4) 0.026(4)
C31 0.115(8) 0.117(8) 0.064(5) -0.018(5) -0.001(5) 0.047(7)
C32 0.076(5) 0.149(8) 0.073(5) -0.029(5) -0.007(4) 0.057(6)
C33 0.044(4) 0.115(6) 0.086(5) -0.045(5) 0.013(3) 0.020(4)
C34 0.054(5) 0.116(7) 0.108(7) -0.046(6) 0.018(5) 0.009(5)
C35 0.061(5) 0.108(6) 0.104(6) -0.056(5) 0.048(5) -0.029(5)
C36 0.098(7) 0.105(6) 0.160(9) -0.065(6) 0.086(6) -0.038(5)
C37 0.152(11) 0.094(7) 0.191(12) -0.070(7) 0.130(10) -0.071(7)
C38 0.144(8) 0.062(4) 0.073(5) -0.011(4) 0.053(5) -0.015(5)
C39 0.085(6) 0.068(5) 0.082(6) -0.017(4) 0.053(5) -0.011(4)
C40 0.057(4) 0.067(4) 0.057(4) -0.017(4) 0.020(3) -0.010(4)
C41 0.048(4) 0.068(4) 0.055(4) -0.013(3) 0.005(3) -0.005(3)
C42 0.055(4) 0.070(4) 0.047(4) -0.015(3) 0.010(3) 0.014(4)
C43 0.115(7) 0.045(4) 0.075(5) 0.001(3) 0.030(5) 0.004(4)
C44 0.083(5) 0.084(5) 0.074(5) -0.017(4) 0.036(4) -0.029(4)
C45 0.064(5) 0.145(9) 0.087(6) -0.031(5) 0.008(4) -0.022(5)
C46 0.142(8) 0.111(7) 0.210(11) -0.059(7) -0.085(7) 0.024(6)
C47 0.140(9) 0.210(13) 0.43(2) -0.167(14) -0.178(13) 0.087(9)
C48 0.086(5) 0.127(7) 0.118(6) -0.003(5) -0.004(5) -0.012(5)
C49 0.117(7) 0.111(6) 0.067(5) -0.005(4) 0.016(5) -0.019(5)
C50 0.115(7) 0.086(5) 0.079(5) 0.011(4) 0.025(5) -0.005(5)
C51 0.056(4) 0.043(3) 0.048(3) -0.012(3) 0.013(3) -0.001(3)
C52 0.063(4) 0.061(4) 0.077(5) 0.006(4) 0.036(4) 0.004(3)
C53 0.052(4) 0.059(4) 0.083(5) 0.007(4) 0.012(4) 0.005(3)
C54 0.043(3) 0.067(4) 0.072(5) -0.004(3) 0.017(3) 0.009(3)
C55 0.055(4) 0.062(4) 0.050(4) -0.006(3) 0.012(3) -0.009(3)
C56 0.048(4) 0.055(4) 0.046(4) -0.009(3) 0.010(3) 0.003(3)
N1 0.059(3) 0.060(3) 0.059(4) -0.012(3) 0.024(3) -0.006(3)
N2 0.060(3) 0.045(3) 0.045(3) -0.005(2) 0.010(2) 0.011(3)
N3 0.064(4) 0.058(3) 0.051(3) -0.003(3) 0.004(3) 0.012(3)
N4 0.045(4) 0.097(5) 0.080(5) -0.011(4) 0.002(3) 0.015(4)
N5 0.047(3) 0.057(3) 0.055(3) -0.001(2) 0.017(3) -0.001(3)
N6 0.043(3) 0.070(4) 0.065(3) 0.004(3) 0.028(2) 0.003(3)
N7 0.064(4) 0.074(4) 0.039(3) -0.003(3) 0.017(3) 0.000(3)
N8 0.059(4) 0.097(5) 0.066(4) -0.012(4) 0.023(3) 0.015(4)
O1 0.067(4) 0.184(7) 0.196(7) -0.064(6) 0.012(4) -0.029(5)
O2 0.086(4) 0.088(4) 0.075(4) 0.020(3) 0.029(3) -0.003(3)
O3 0.098(4) 0.101(4) 0.098(5) 0.003(3) 0.012(4) 0.001(4)
O4 0.322(10) 0.120(5) 0.089(3) 0.027(3) 0.055(5) 0.047(5)
O5 0.077(4) 0.096(4) 0.079(4) -0.035(3) 0.013(3) -0.010(3)
O6 0.064(3) 0.050(3) 0.074(3) -0.001(2) 0.011(2) 0.003(2)
O7 0.066(3) 0.077(3) 0.060(3) 0.002(2) 0.014(2) 0.016(3)
O8 0.106(4) 0.102(4) 0.066(3) 0.030(3) 0.039(3) 0.024(3)
O9 0.067(4) 0.161(6) 0.084(4) 0.011(4) 0.036(3) 0.017(4)
O10 0.089(4) 0.110(5) 0.131(5) -0.002(4) 0.018(4) 0.044(4)
O11 0.055(4) 0.236(9) 0.144(6) -0.081(6) -0.008(4) -0.023(5)
O12 0.074(4) 0.096(4) 0.078(4) 0.019(3) 0.027(3) 0.001(3)
O13 0.078(4) 0.136(5) 0.105(5) -0.016(4) 0.001(3) -0.017(4)
O14 0.133(5) 0.144(6) 0.457(16) -0.060(8) -0.153(8) 0.008(4)
O15 0.075(4) 0.122(5) 0.082(4) -0.026(3) 0.030(3) -0.014(3)
O16 0.083(3) 0.062(3) 0.054(3) -0.004(2) 0.023(3) -0.002(3)
O17 0.082(4) 0.080(4) 0.164(6) 0.007(4) 0.054(4) 0.033(3)
O18 0.068(4) 0.151(5) 0.094(4) 0.022(4) 0.037(3) 0.037(4)
O19 0.093(4) 0.110(4) 0.067(3) 0.025(3) 0.032(3) 0.029(3)
O20 0.068(3) 0.070(3) 0.065(3) -0.002(2) 0.015(2) 0.022(3)

loop_
_atom_type_symbol
_atom_type_description
_atom_type_scat_dispersion_real
_atom_type_scat_dispersion_imag
_atom_type_scat_source
C C 0.0033 0.0016 'International Tables Vol C Tables 4.2.6.8 and 6.1.1.4'
H H 0.0000 0.0000 'International Tables Vol C Tables 4.2.6.8 and 6.1.1.4'
N N 0.0061 0.0033 'International Tables Vol C Tables 4.2.6.8 and 6.1.1.4'
O O 0.0106 0.0060 'International Tables Vol C Tables 4.2.6.8 and 6.1.1.4'

loop_
_geom_angle_atom_site_label_1
_geom_angle_atom_site_label_2
_geom_angle_atom_site_label_3
_geom_angle
O6 C1 C2 125.1(8)
O6 C1 C14 114.8(7)
C2 C1 C14 120.1(8)
C3 C2 C1 120.0(9)
C3 C2 H2 120.0
C1 C2 H2 119.9
C2 C3 C4 120.1(9)
C2 C3 H3 120.0
C4 C3 H3 119.9
C5 C4 C3 120.5(8)
C5 C4 H4 119.8
C3 C4 H4 119.8
C4 C5 C14 121.5(9)
C4 C5 C6 119.6(9)
C14 C5 C6 118.9(8)
O1 C6 C7 128.6(10)
O1 C6 C5 115.7(11)
C7 C6 C5 115.5(7)
C12 C7 C8 120.0(9)
C12 C7 C6 120.9(8)
C8 C7 C6 119.1(8)
C9 C8 C7 119.7(8)
C9 C8 H8 120.2
C7 C8 H8 120.2
C10 C9 C8 121.0(8)
C10 C9 H9 119.4
C8 C9 H9 119.5
C9 C10 C11 122.8(10)
C9 C10 H10 118.7
C11 C10 H10 118.5
O2 C11 C10 125.6(9)
O2 C11 C12 116.4(6)
C10 C11 C12 118.0(8)
C7 C12 C11 118.2(7)
C7 C12 C13 118.0(8)
C11 C12 C13 123.8(6)
N1 C13 C14 129.3(6)
N1 C13 C12 113.9(6)
C14 C13 C12 115.7(6)
C5 C14 C13 118.3(7)
C5 C14 C1 117.5(7)
C13 C14 C1 124.2(6)
O6 C15 C16 108.3(6)
O6 C15 H15A 110.0
C16 C15 H15A 110.2
O6 C15 H15B 110.0
C16 C15 H15B 110.0
H15A C15 H15B 108.4
O5 C16 C15 110.3(7)
O5 C16 H16A 109.5
C15 C16 H16A 109.5
O5 C16 H16B 109.7
C15 C16 H16B 109.6
H16A C16 H16B 108.1
C18 C17 O5 117.1(7)
C18 C17 H17A 108.2
O5 C17 H17A 108.1
C18 C17 H17B 108.0
O5 C17 H17B 107.8
H17A C17 H17B 107.3
O4 C18 C17 120.9(8)
O4 C18 H18A 106.8
C17 C18 H18A 107.0
O4 C18 H18B 107.2
C17 C18 H18B 107.3
H18A C18 H18B 106.8
O4 C19 C20 125.4(17)
O4 C19 H19A 106.1
C20 C19 H19A 106.1
O4 C19 H19B 105.9
C20 C19 H19B 105.8
H19A C19 H19B 106.3
O3 C20 C19 118.0(14)
O3 C20 H20A 107.8
C19 C20 H20A 107.6
O3 C20 H20B 107.8
C19 C20 H20B 108.1
H20A C20 H20B 107.2
O3 C21 C22 105.4(8)
O3 C21 H21A 110.5
C22 C21 H21A 110.5
O3 C21 H21B 110.9
C22 C21 H21B 110.8
H21A C21 H21B 108.8
O2 C22 C21 110.1(8)
O2 C22 H22A 109.7
C21 C22 H22A 109.5
O2 C22 H22B 109.6
C21 C22 H22B 109.7
H22A C22 H22B 108.2
N2 C23 C28 123.0(5)
N2 C23 C24 118.6(6)
C28 C23 C24 118.4(5)
C25 C24 C23 118.8(6)
C25 C24 H24 120.6
C23 C24 H24 120.6
C26 C25 C24 122.0(6)
C26 C25 H25 118.9
C24 C25 H25 119.1
C25 C26 C27 121.6(6)
C25 C26 N4 120.4(6)
C27 C26 N4 118.0(6)
C26 C27 C28 118.3(6)
C26 C27 H27 120.8
C28 C27 H27 120.9
C27 C28 C23 120.8(6)
C27 C28 N3 115.5(6)
C23 C28 N3 123.7(5)
O16 C29 C42 116.3(6)
O16 C29 C30 123.3(7)
C42 C29 C30 120.4(7)
C29 C30 C31 118.6(8)
C29 C30 H30 120.8
C31 C30 H30 120.7
C32 C31 C30 121.5(9)
C32 C31 H31 119.3
C30 C31 H31 119.3
C31 C32 C33 120.2(9)
C31 C32 H32 119.9
C33 C32 H32 119.8
C42 C33 C32 119.9(9)
C42 C33 C34 119.6(8)
C32 C33 C34 120.4(8)
O11 C34 C35 117.3(10)
O11 C34 C33 124.5(10)
C35 C34 C33 118.1(7)
C36 C35 C40 121.1(11)
C36 C35 C34 119.3(9)
C40 C35 C34 119.5(8)
C35 C36 C37 119.4(11)
C35 C36 H36 120.3
C37 C36 H36 120.3
C36 C37 C38 121.6(9)
C36 C37 H37 119.2
C38 C37 H37 119.2
C39 C38 C37 116.5(10)
C39 C38 H38 121.8
C37 C38 H38 121.7
C40 C39 C38 122.3(9)
C40 C39 O12 116.2(6)
C38 C39 O12 121.4(9)
C39 C40 C35 118.9(7)
C39 C40 C41 124.8(7)
C35 C40 C41 115.9(7)
N5 C41 C40 117.5(6)
N5 C41 C42 125.3(6)
C40 C41 C42 116.5(6)
C29 C42 C33 118.7(7)
C29 C42 C41 124.0(6)
C33 C42 C41 117.2(7)
O16 C43 C44 106.8(6)
O16 C43 H43A 110.5
C44 C43 H43A 110.4
O16 C43 H43B 110.3
C44 C43 H43B 110.2
H43A C43 H43B 108.6
O15 C44 C43 108.8(6)
O15 C44 H44A 109.8
C43 C44 H44A 109.9
O15 C44 H44B 110.0
C43 C44 H44B 110.0
H44A C44 H44B 108.3
O15 C45 C46 110.1(7)
O15 C45 H45A 109.5
C46 C45 H45A 109.5
O15 C45 H45B 109.9
C46 C45 H45B 109.8
H45A C45 H45B 108.2
O14 C46 C45 105.2(8)
O14 C46 H46A 110.6
C45 C46 H46A 110.5
O14 C46 H46B 110.9
C45 C46 H46B 110.8
H46A C46 H46B 108.8
O14 C47 C48 106.5(8)
O14 C47 H47A 110.3
C48 C47 H47A 110.2
O14 C47 H47B 110.5
C48 C47 H47B 110.8
H47A C47 H47B 108.6
O13 C48 C47 128.6(9)
O13 C48 H48A 105.1
C47 C48 H48A 104.9
O13 C48 H48B 105.2
C47 C48 H48B 105.5
H48A C48 H48B 105.9
O13 C49 C50 111.7(7)
O13 C49 H49A 109.1
C50 C49 H49A 109.1
O13 C49 H49B 109.4
C50 C49 H49B 109.4
H49A C49 H49B 107.9
O12 C50 C49 105.2(7)
O12 C50 H50A 110.7
C49 C50 H50A 110.6
O12 C50 H50B 110.7
C49 C50 H50B 110.8
H50A C50 H50B 108.8
N6 C51 C52 121.7(6)
N6 C51 C56 122.4(6)
C52 C51 C56 115.9(5)
C53 C52 C51 124.4(6)
C53 C52 H52 117.8
C51 C52 H52 117.8
C52 C53 C54 117.2(6)
C52 C53 H53 121.3
C54 C53 H53 121.5
C55 C54 C53 120.9(6)
C55 C54 N8 120.9(6)
C53 C54 N8 118.2(6)
C54 C55 C56 120.3(6)
C54 C55 H55 119.9
C56 C55 H55 119.8
C55 C56 C51 121.3(6)
C55 C56 N7 117.5(6)
C51 C56 N7 121.2(5)
C13 N1 N2 117.8(6)
N1 N2 C23 121.6(5)
N1 N2 H99 123(3)
C23 N2 H99 115(3)
O8 N3 O7 122.8(6)
O8 N3 C28 119.1(6)
O7 N3 C28 118.0(5)
O10 N4 O9 124.5(7)
O10 N4 C26 116.7(7)
O9 N4 C26 118.8(7)
C41 N5 N6 117.5(5)
C51 N6 N5 118.2(5)
C51 N6 H98 123(3)
N5 N6 H98 119(3)
O20 N7 O19 120.5(6)
O20 N7 C56 120.8(5)
O19 N7 C56 118.6(5)
O18 N8 O17 122.6(6)
O18 N8 C54 118.9(7)
O17 N8 C54 118.5(6)
C11 O2 C22 122.6(7)
C20 O3 C21 108.4(9)
C19 O4 C18 132.4(10)
C17 O5 C16 114.2(7)
C1 O6 C15 120.1(6)
C39 O12 C50 119.1(6)
C48 O13 C49 121.1(7)
C47 O14 C46 100.6(8)
C44 O15 C45 114.8(7)
C29 O16 C43 118.0(6)

loop_
_geom_bond_atom_site_label_1
_geom_bond_atom_site_label_2
_geom_bond_distance
C1 O6 1.348(9)
C1 C2 1.397(11)
C1 C14 1.428(11)
C2 C3 1.364(13)
C2 H2 0.9300
C3 C4 1.410(15)
C3 H3 0.9300
C4 C5 1.349(13)
C4 H4 0.9300
C5 C14 1.401(10)
C5 C6 1.488(13)
C6 O1 1.235(10)
C6 C7 1.465(14)
C7 C12 1.335(10)
C7 C8 1.449(12)
C8 C9 1.334(13)
C8 H8 0.9300
C9 C10 1.304(12)
C9 H9 0.9300
C10 C11 1.390(10)
C10 H10 0.9300
C11 O2 1.298(8)
C11 C12 1.441(11)
C12 C13 1.503(9)
C13 N1 1.301(7)
C13 C14 1.403(10)
C15 O6 1.439(8)
C15 C16 1.440(11)
C15 H15A 0.9700
C15 H15B 0.9700
C16 O5 1.433(9)
C16 H16A 0.9700
C16 H16B 0.9700
C17 C18 1.405(13)
C17 O5 1.417(9)
C17 H17A 0.9700
C17 H17B 0.9700
C18 O4 1.326(10)
C18 H18A 0.9700
C18 H18B 0.9700
C19 O4 1.138(12)
C19 C20 1.365(18)
C19 H19A 0.9700
C19 H19B 0.9700
C20 O3 1.371(12)
C20 H20A 0.9700
C20 H20B 0.9700
C21 O3 1.403(11)
C21 C22 1.495(13)
C21 H21A 0.9700
C21 H21B 0.9700
C22 O2 1.429(10)
C22 H22A 0.9700
C22 H22B 0.9700
C23 N2 1.370(7)
C23 C28 1.398(8)
C23 C24 1.404(9)
C24 C25 1.364(9)
C24 H24 0.9300
C25 C26 1.333(9)
C25 H25 0.9300
C26 C27 1.372(9)
C26 N4 1.461(8)
C27 C28 1.385(8)
C27 H27 0.9300
C28 N3 1.465(8)
C29 O16 1.368(8)
C29 C42 1.380(10)
C29 C30 1.389(10)
C30 C31 1.395(12)
C30 H30 0.9300
C31 C32 1.317(14)
C31 H31 0.9300
C32 C33 1.404(12)
C32 H32 0.9300
C33 C42 1.383(9)
C33 C34 1.492(13)
C34 O11 1.216(10)
C34 C35 1.486(14)
C35 C36 1.350(12)
C35 C40 1.445(10)
C36 C37 1.358(17)
C36 H36 0.9300
C37 C38 1.465(14)
C37 H37 0.9300
C38 C39 1.384(10)
C38 H38 0.9300
C39 C40 1.352(11)
C39 O12 1.401(9)
C40 C41 1.472(9)
C41 N5 1.294(8)
C41 C42 1.526(10)
C43 O16 1.416(8)
C43 C44 1.530(11)
C43 H43A 0.9700
C43 H43B 0.9700
C44 O15 1.372(9)
C44 H44A 0.9700
C44 H44B 0.9700
C45 O15 1.412(9)
C45 C46 1.630(14)
C45 H45A 0.9700
C45 H45B 0.9700
C46 O14 1.458(13)
C46 H46A 0.9700
C46 H46B 0.9700
C47 O14 1.278(14)
C47 C48 1.491(13)
C47 H47A 0.9700
C47 H47B 0.9700
C48 O13 1.380(9)
C48 H48A 0.9700
C48 H48B 0.9700
C49 O13 1.395(9)
C49 C50 1.467(11)
C49 H49A 0.9700
C49 H49B 0.9700
C50 O12 1.431(10)
C50 H50A 0.9700
C50 H50B 0.9700
C51 N6 1.354(7)
C51 C52 1.389(9)
C51 C56 1.423(8)
C52 C53 1.367(9)
C52 H52 0.9300
C53 C54 1.428(9)
C53 H53 0.9300
C54 C55 1.357(9)
C54 N8 1.451(8)
C55 C56 1.383(8)
C55 H55 0.9300
C56 N7 1.430(8)
N1 N2 1.341(7)
N2 H99 0.75(4)
N3 O8 1.193(6)
N3 O7 1.242(7)
N4 O10 1.205(8)
N4 O9 1.225(9)
N5 N6 1.367(7)
N6 H98 1.01(5)
N7 O20 1.232(7)
N7 O19 1.246(6)
N8 O18 1.207(8)
N8 O17 1.234(8)
